data_4117940
loop_
_publ_author_name
'Ming Bian'
'Zhen Wang'
'Xiaochun Xiong'
'Yu Sun'
'Carlo Matera'
'K. C. Nicolaou'
'Ang Li'

_publ_section_title
;
 Total Syntheses of Anominine and Tubingensin A
;
_journal_name_full 'Journal of the American Chemical Society'
_journal_page_first 8078
_journal_page_last 8081
_journal_paper_doi 10.1021/ja302765m
_journal_volume 134
_journal_year 2012
_chemical_absolute_configuration ad
_chemical_formula_sum 'C30 H33 N O4 S'
_chemical_formula_weight 503.63
_chemical_name_systematic
; 
 ? 
;
_space_group_IT_number 19
_symmetry_cell_setting orthorhombic
_symmetry_space_group_name_Hall 'P 2ac 2ab'
_symmetry_space_group_name_H-M 'P 21 21 21'
_atom_sites_solution_hydrogens geom
_atom_sites_solution_primary direct
_atom_sites_solution_secondary difmap
_audit_creation_method SHELXL-97
_cell_angle_alpha 90.00
_cell_angle_beta 90.00
_cell_angle_gamma 90.00
_cell_formula_units_Z 8
_cell_length_a 8.9538(7)
_cell_length_b 22.0679(17)
_cell_length_c 26.333(2)
_cell_measurement_reflns_used 3985
_cell_measurement_temperature 293(2)
_cell_measurement_theta_max 39.108
_cell_measurement_theta_min 4.805
_cell_volume 5203.2(7)
_computing_cell_refinement 'Bruker SMART'
_computing_data_collection 'Bruker SMART'
_computing_data_reduction 'Bruker SHELXTL'
_computing_molecular_graphics 'Bruker SHELXTL'
_computing_publication_material 'Bruker SHELXTL'
_computing_structure_refinement 'SHELXL-97 (Sheldrick, 1997)'
_computing_structure_solution 'SHELXS-97 (Sheldrick, 1990)'
_diffrn_ambient_temperature 293(2)
_diffrn_measured_fraction_theta_full 0.999
_diffrn_measured_fraction_theta_max 0.999
_diffrn_measurement_device_type 'CCD area detector'
_diffrn_measurement_method 'phi and omega scans'
_diffrn_radiation_monochromator graphite
_diffrn_radiation_source 'fine-focus sealed tube'
_diffrn_radiation_type MoK\a
_diffrn_radiation_wavelength 0.71073
_diffrn_reflns_av_R_equivalents 0.0525
_diffrn_reflns_av_sigmaI/netI 0.0562
_diffrn_reflns_limit_h_max 10
_diffrn_reflns_limit_h_min -10
_diffrn_reflns_limit_k_max 26
_diffrn_reflns_limit_k_min -23
_diffrn_reflns_limit_l_max 30
_diffrn_reflns_limit_l_min -31
_diffrn_reflns_number 30670
_diffrn_reflns_theta_full 25.50
_diffrn_reflns_theta_max 25.50
_diffrn_reflns_theta_min 1.80
_exptl_absorpt_coefficient_mu 0.161
_exptl_absorpt_correction_T_max 1.00000
_exptl_absorpt_correction_T_min 0.79901
_exptl_absorpt_correction_type empirical
_exptl_absorpt_process_details sadabs
_exptl_crystal_colour colorless
_exptl_crystal_density_diffrn 1.286
_exptl_crystal_description prismatic
_exptl_crystal_F_000 2144
_exptl_crystal_size_max 0.312
_exptl_crystal_size_mid 0.113
_exptl_crystal_size_min 0.055
_refine_diff_density_max 0.155
_refine_diff_density_min -0.186
_refine_diff_density_rms 0.034
_refine_ls_abs_structure_details 'Flack H D (1983), Acta Cryst. A39, 876-881'
_refine_ls_abs_structure_Flack 0.01(7)
_refine_ls_extinction_method none
_refine_ls_goodness_of_fit_ref 1.058
_refine_ls_hydrogen_treatment constr
_refine_ls_matrix_type full
_refine_ls_number_parameters 698
_refine_ls_number_reflns 9667
_refine_ls_number_restraints 93
_refine_ls_restrained_S_all 1.060
_refine_ls_R_factor_all 0.0804
_refine_ls_R_factor_gt 0.0564
_refine_ls_shift/su_max 0.017
_refine_ls_shift/su_mean 0.001
_refine_ls_structure_factor_coef Fsqd
_refine_ls_weighting_details 'calc w=1/[\s^2^(Fo^2^)+(0.0459P)^2^+0.5625P] where P=(Fo^2^+2Fc^2^)/3'
_refine_ls_weighting_scheme calc
_refine_ls_wR_factor_gt 0.1091
_refine_ls_wR_factor_ref 0.1183
_reflns_number_gt 7170
_reflns_number_total 9667
_reflns_threshold_expression >2sigma(I)
_cod_data_source_file ja302765m_si_003.cif
_cod_data_source_block cd211581
_cod_database_code 4117940

loop_
_symmetry_equiv_pos_as_xyz
'x, y, z'
'-x+1/2, -y, z+1/2'
'-x, y+1/2, -z+1/2'
'x+1/2, -y+1/2, -z'

loop_
_atom_site_label
_atom_site_type_symbol
_atom_site_fract_x
_atom_site_fract_y
_atom_site_fract_z
_atom_site_U_iso_or_equiv
_atom_site_adp_type
_atom_site_occupancy
_atom_site_symmetry_multiplicity
_atom_site_calc_flag
_atom_site_refinement_flags
_atom_site_disorder_assembly
_atom_site_disorder_group
S1 S 0.97179(9) 0.40158(4) 0.95231(3) 0.0511(2) Uani 1 1 d . . .
S1' S -0.28649(11) 0.73359(5) 0.78676(4) 0.0705(3) Uani 1 1 d . . .
N1 N 0.8127(3) 0.41745(11) 0.98149(9) 0.0454(6) Uani 1 1 d . . .
N1' N -0.1119(3) 0.70901(14) 0.79203(11) 0.0610(8) Uani 1 1 d . . .
O1 O 0.6249(3) 0.57910(9) 1.02166(8) 0.0543(6) Uani 1 1 d . . .
O2 O 0.4277(3) 0.62128(11) 1.06804(9) 0.0733(8) Uani 1 1 d . . .
O3 O 1.0698(2) 0.45033(11) 0.96435(9) 0.0643(7) Uani 1 1 d . . .
O4 O 1.0078(3) 0.34109(10) 0.96545(9) 0.0676(7) Uani 1 1 d . . .
O1' O 0.0720(3) 0.55980(10) 0.72735(10) 0.0650(7) Uani 1 1 d . . .
O2' O 0.2662(4) 0.49078(11) 0.73844(12) 0.0902(10) Uani 1 1 d . . .
O3' O -0.3739(3) 0.68014(13) 0.77871(12) 0.0861(9) Uani 1 1 d . . .
O4' O -0.3139(3) 0.77152(14) 0.82915(11) 0.0912(9) Uani 1 1 d . . .
C1 C 0.6847(4) 0.38020(12) 0.98170(11) 0.0423(7) Uani 1 1 d . . .
C2 C 0.6714(4) 0.31793(14) 0.97774(13) 0.0555(9) Uani 1 1 d . . .
H2 H 0.7546 0.2933 0.9730 0.067 Uiso 1 1 calc R . .
C3 C 0.5311(5) 0.29404(14) 0.98101(13) 0.0653(10) Uani 1 1 d . . .
H3 H 0.5189 0.2523 0.9783 0.078 Uiso 1 1 calc R . .
C4 C 0.4051(4) 0.33045(15) 0.98828(14) 0.0617(10) Uani 1 1 d . . .
H4 H 0.3108 0.3129 0.9900 0.074 Uiso 1 1 calc R . .
C5 C 0.4204(4) 0.39194(15) 0.99292(13) 0.0541(9) Uani 1 1 d . . .
H5 H 0.3370 0.4162 0.9983 0.065 Uiso 1 1 calc R . .
C6 C 0.5616(3) 0.41771(13) 0.98945(11) 0.0418(7) Uani 1 1 d . . .
C7 C 0.6150(4) 0.47913(12) 0.99276(11) 0.0392(7) Uani 1 1 d . . .
C8 C 0.7629(4) 0.47744(13) 0.98728(11) 0.0449(8) Uani 1 1 d . . .
H8 H 0.8247 0.5113 0.9873 0.054 Uiso 1 1 calc R . .
C9 C 0.5228(4) 0.53350(12) 1.00520(11) 0.0422(7) Uani 1 1 d . . .
H9 H 0.4628 0.5226 1.0350 0.051 Uiso 1 1 calc R . .
C10 C 0.5469(5) 0.63310(14) 1.03519(14) 0.0625(10) Uani 1 1 d . . .
H10 H 0.6160 0.6617 1.0512 0.075 Uiso 1 1 calc R . .
C11 C 0.4792(4) 0.66138(13) 0.98891(14) 0.0613(10) Uani 1 1 d . . .
H11A H 0.5465 0.6600 0.9600 0.074 Uiso 1 1 calc R . .
H11B H 0.4486 0.7029 0.9950 0.074 Uiso 1 1 calc R . .
C12 C 0.3459(4) 0.61929(12) 0.98206(12) 0.0438(8) Uani 1 1 d . A .
C13 C 0.4114(3) 0.55675(12) 0.96454(11) 0.0404(7) Uani 1 1 d . A .
H13 H 0.3274 0.5283 0.9650 0.049 Uiso 1 1 calc R . .
C14 C 0.4628(5) 0.55980(19) 0.91006(13) 0.0700(11) Uani 1 1 d D . .
C15 C 0.3926(8) 0.6124(3) 0.8781(2) 0.0769(17) Uani 0.70 1 d PU A 1
H15A H 0.3982 0.6039 0.8420 0.092 Uiso 0.70 1 calc PR A 1
H15B H 0.4422 0.6506 0.8850 0.092 Uiso 0.70 1 calc PR A 1
C16 C 0.224(2) 0.6135(10) 0.8972(7) 0.075(5) Uani 0.60 1 d PU A 1
H16A H 0.1628 0.6355 0.8731 0.090 Uiso 0.60 1 calc PR A 1
H16B H 0.1863 0.5724 0.8995 0.090 Uiso 0.60 1 calc PR A 1
C15A C 0.3000(16) 0.5566(6) 0.8813(4) 0.063(3) Uani 0.30 1 d PU A 2
H15C H 0.3098 0.5459 0.8457 0.076 Uiso 0.30 1 calc PR A 2
H15D H 0.2321 0.5287 0.8979 0.076 Uiso 0.30 1 calc PR A 2
C16A C 0.253(3) 0.6219(11) 0.8883(8) 0.040(4) Uani 0.40 1 d PU A 2
H16C H 0.1648 0.6291 0.8677 0.048 Uiso 0.40 1 calc PR A 2
H16D H 0.3318 0.6478 0.8754 0.048 Uiso 0.40 1 calc PR A 2
C17 C 0.2157(4) 0.64237(13) 0.94655(14) 0.0532(8) Uani 1 1 d . . .
C18 C 0.0664(4) 0.62091(15) 0.96882(16) 0.0646(10) Uani 1 1 d . A .
H18 H 0.0752 0.5770 0.9734 0.078 Uiso 1 1 calc R . .
C19 C 0.0348(5) 0.64733(18) 1.02111(18) 0.0860(14) Uani 1 1 d . . .
H19A H -0.0333 0.6205 1.0389 0.103 Uiso 1 1 calc R A .
H19B H -0.0150 0.6861 1.0170 0.103 Uiso 1 1 calc R . .
C20 C 0.1746(5) 0.65655(17) 1.05389(17) 0.0818(13) Uani 1 1 d . A .
H20A H 0.2106 0.6978 1.0501 0.098 Uiso 1 1 calc R . .
H20B H 0.1501 0.6501 1.0894 0.098 Uiso 1 1 calc R . .
C21 C 0.2947(4) 0.61255(15) 1.03778(13) 0.0573(9) Uani 1 1 d . . .
H21 H 0.2582 0.5712 1.0430 0.069 Uiso 1 1 calc R A .
C22 C 0.5885(12) 0.5510(5) 0.8906(5) 0.072(3) Uani 0.50 1 d PDU A 1
H22A H 0.6094 0.5143 0.8747 0.086 Uiso 0.50 1 calc PR A 1
H22B H 0.6610 0.5812 0.8920 0.086 Uiso 0.50 1 calc PR A 1
C22A C 0.5490(13) 0.5235(5) 0.8859(5) 0.074(3) Uani 0.50 1 d PDU A 2
H22C H 0.6456 0.5354 0.8776 0.089 Uiso 0.50 1 calc PR A 2
H22D H 0.5150 0.4853 0.8766 0.089 Uiso 0.50 1 calc PR A 2
C23 C 0.2150(5) 0.71219(14) 0.94146(16) 0.0732(11) Uani 1 1 d . A .
H23A H 0.1337 0.7244 0.9200 0.110 Uiso 1 1 calc R . .
H23B H 0.3076 0.7254 0.9268 0.110 Uiso 1 1 calc R . .
H23C H 0.2033 0.7301 0.9744 0.110 Uiso 1 1 calc R . .
C24 C -0.0706(5) 0.63120(19) 0.9352(2) 0.0940(15) Uani 1 1 d . . .
H24A H -0.1586 0.6178 0.9528 0.141 Uiso 1 1 calc R A .
H24B H -0.0597 0.6087 0.9042 0.141 Uiso 1 1 calc R . .
H24C H -0.0795 0.6736 0.9275 0.141 Uiso 1 1 calc R . .
C25 C 0.9293(4) 0.40461(14) 0.88725(12) 0.0517(8) Uani 1 1 d . . .
C26 C 0.8869(5) 0.35318(18) 0.86269(16) 0.0769(12) Uani 1 1 d . . .
H26 H 0.8816 0.3165 0.8799 0.092 Uiso 1 1 calc R . .
C27 C 0.8518(6) 0.3565(2) 0.81155(18) 0.0979(16) Uani 1 1 d . . .
H27 H 0.8225 0.3219 0.7941 0.117 Uiso 1 1 calc R . .
C28 C 0.8604(6) 0.4107(2) 0.78696(16) 0.0907(14) Uani 1 1 d . . .
H28 H 0.8355 0.4129 0.7527 0.109 Uiso 1 1 calc R . .
C29 C 0.9045(6) 0.4609(2) 0.81168(16) 0.0852(14) Uani 1 1 d . . .
H29 H 0.9123 0.4974 0.7942 0.102 Uiso 1 1 calc R . .
C30 C 0.9383(4) 0.45885(16) 0.86249(14) 0.0650(10) Uani 1 1 d . . .
H30 H 0.9667 0.4938 0.8798 0.078 Uiso 1 1 calc R . .
C1' C 0.0146(4) 0.74580(15) 0.80107(11) 0.0529(8) Uani 1 1 d . . .
C2' C 0.0261(4) 0.80055(17) 0.82614(12) 0.0624(9) Uani 1 1 d . . .
H2' H -0.0576 0.8203 0.8389 0.075 Uiso 1 1 calc R . .
C3' C 0.1661(4) 0.82428(17) 0.83130(14) 0.0641(10) Uani 1 1 d . . .
H3' H 0.1778 0.8617 0.8471 0.077 Uiso 1 1 calc R . .
C4' C 0.2918(5) 0.79397(17) 0.81347(14) 0.0646(10) Uani 1 1 d . . .
H4' H 0.3858 0.8109 0.8182 0.077 Uiso 1 1 calc R . .
C5' C 0.2786(4) 0.73894(16) 0.78879(13) 0.0558(9) Uani 1 1 d . . .
H5' H 0.3630 0.7189 0.7769 0.067 Uiso 1 1 calc R . .
C6' C 0.1377(4) 0.71395(15) 0.78202(12) 0.0467(8) Uani 1 1 d . . .
C7' C 0.0849(4) 0.65832(15) 0.76002(12) 0.0514(9) Uani 1 1 d . . .
C8' C -0.0640(4) 0.65706(16) 0.76606(14) 0.0587(9) Uani 1 1 d . . .
H8' H -0.1263 0.6262 0.7547 0.070 Uiso 1 1 calc R . .
C9' C 0.1756(4) 0.60712(15) 0.73937(12) 0.0505(8) Uani 1 1 d . . .
H9' H 0.2368 0.5921 0.7675 0.061 Uiso 1 1 calc R . .
C10' C 0.1447(5) 0.50808(17) 0.70756(17) 0.0732(12) Uani 1 1 d . . .
H10' H 0.0737 0.4745 0.7045 0.088 Uiso 1 1 calc R . .
C11' C 0.2122(5) 0.52211(16) 0.65656(15) 0.0693(11) Uani 1 1 d . . .
H11C H 0.1455 0.5460 0.6355 0.083 Uiso 1 1 calc R . .
H11D H 0.2413 0.4857 0.6385 0.083 Uiso 1 1 calc R . .
C12' C 0.3477(4) 0.55876(14) 0.67428(12) 0.0463(8) Uani 1 1 d . B .
C13' C 0.2842(3) 0.61972(13) 0.69472(11) 0.0425(7) Uani 1 1 d . B .
H13' H 0.3692 0.6417 0.7093 0.051 Uiso 1 1 calc R . .
C14' C 0.2295(4) 0.65744(16) 0.65109(14) 0.0615(10) Uani 1 1 d D . .
C15' C 0.3707(11) 0.6776(4) 0.6236(3) 0.091(2) Uani 0.60 1 d PU B 1
H15E H 0.3469 0.7065 0.5970 0.109 Uiso 0.60 1 calc PR B 1
H15F H 0.4400 0.6964 0.6472 0.109 Uiso 0.60 1 calc PR B 1
C16' C 0.435(2) 0.6221(9) 0.6020(8) 0.074(5) Uani 0.60 1 d PU B 1
H16E H 0.5245 0.6341 0.5840 0.089 Uiso 0.60 1 calc PR B 1
H16F H 0.3648 0.6079 0.5766 0.089 Uiso 0.60 1 calc PR B 1
C15B C 0.3071(10) 0.6448(4) 0.5974(3) 0.049(2) Uani 0.40 1 d PU B 2
H15G H 0.2630 0.6098 0.5809 0.059 Uiso 0.40 1 calc PR B 2
H15H H 0.2973 0.6797 0.5752 0.059 Uiso 0.40 1 calc PR B 2
C16B C 0.476(3) 0.6328(11) 0.6109(10) 0.056(5) Uani 0.40 1 d PU B 2
H16G H 0.5382 0.6347 0.5808 0.067 Uiso 0.40 1 calc PR B 2
H16H H 0.5123 0.6622 0.6354 0.067 Uiso 0.40 1 calc PR B 2
C17' C 0.4766(4) 0.56723(14) 0.63414(12) 0.0534(8) Uani 1 1 d . . .
C18' C 0.6276(4) 0.56765(17) 0.66253(14) 0.0628(10) Uani 1 1 d . B .
H18' H 0.6191 0.5980 0.6895 0.075 Uiso 1 1 calc R . .
C19' C 0.6586(5) 0.50740(19) 0.68839(18) 0.0864(13) Uani 1 1 d . . .
H19C H 0.7274 0.5143 0.7163 0.104 Uiso 1 1 calc R B .
H19D H 0.7078 0.4808 0.6643 0.104 Uiso 1 1 calc R . .
C20' C 0.5211(5) 0.47518(18) 0.70892(16) 0.0850(13) Uani 1 1 d . B .
H20C H 0.5468 0.4536 0.7398 0.102 Uiso 1 1 calc R . .
H20D H 0.4859 0.4459 0.6842 0.102 Uiso 1 1 calc R . .
C21' C 0.3981(4) 0.52084(16) 0.72009(14) 0.0656(10) Uani 1 1 d . . .
H21' H 0.4336 0.5485 0.7466 0.079 Uiso 1 1 calc R B .
C22' C 0.0998(5) 0.68124(18) 0.64409(14) 0.0721(11) Uani 1 1 d DU B .
H22F H 0.0250 0.6758 0.6682 0.087 Uiso 1 1 calc R . .
H22G H 0.0810 0.7038 0.6150 0.087 Uiso 1 1 calc R . .
C23' C 0.4770(5) 0.51710(19) 0.59369(14) 0.0807(12) Uani 1 1 d . B .
H23D H 0.3869 0.5194 0.5740 0.121 Uiso 1 1 calc R . .
H23E H 0.4826 0.4783 0.6100 0.121 Uiso 1 1 calc R . .
H23F H 0.5617 0.5223 0.5718 0.121 Uiso 1 1 calc R . .
C24' C 0.7621(5) 0.5857(2) 0.63018(16) 0.0850(13) Uani 1 1 d . . .
H24D H 0.8500 0.5867 0.6510 0.127 Uiso 1 1 calc R B .
H24E H 0.7453 0.6251 0.6158 0.127 Uiso 1 1 calc R . .
H24F H 0.7754 0.5567 0.6034 0.127 Uiso 1 1 calc R . .
C25' C -0.2882(4) 0.77803(16) 0.73175(15) 0.0639(10) Uani 1 1 d . . .
C26' C -0.2951(6) 0.8395(2) 0.73426(19) 0.0868(13) Uani 1 1 d . . .
H26' H -0.2974 0.8588 0.7656 0.104 Uiso 1 1 calc R . .
C27' C -0.2988(6) 0.8726(2) 0.6906(2) 0.1009(16) Uani 1 1 d . . .
H27' H -0.3038 0.9147 0.6923 0.121 Uiso 1 1 calc R . .
C28' C -0.2951(6) 0.8451(2) 0.64474(19) 0.0940(14) Uani 1 1 d . . .
H28' H -0.3002 0.8682 0.6152 0.113 Uiso 1 1 calc R . .
C29' C -0.2840(6) 0.7834(2) 0.64164(19) 0.1025(17) Uani 1 1 d . . .
H29' H -0.2791 0.7645 0.6101 0.123 Uiso 1 1 calc R . .
C30' C -0.2801(5) 0.74935(19) 0.68553(17) 0.0858(13) Uani 1 1 d . . .
H30' H -0.2721 0.7074 0.6839 0.103 Uiso 1 1 calc R . .

loop_
_atom_site_aniso_label
_atom_site_aniso_U_11
_atom_site_aniso_U_22
_atom_site_aniso_U_33
_atom_site_aniso_U_23
_atom_site_aniso_U_13
_atom_site_aniso_U_12
S1 0.0422(5) 0.0545(5) 0.0564(5) 0.0065(4) -0.0023(4) 0.0091(4)
S1' 0.0393(5) 0.0905(7) 0.0818(7) -0.0190(6) 0.0083(5) 0.0092(5)
N1 0.0416(15) 0.0428(15) 0.0518(16) 0.0016(12) -0.0031(12) 0.0027(12)
N1' 0.0425(17) 0.079(2) 0.0613(19) -0.0136(16) 0.0046(14) 0.0045(15)
O1 0.0583(14) 0.0441(12) 0.0604(14) -0.0103(10) -0.0186(12) -0.0051(11)
O2 0.086(2) 0.0782(17) 0.0553(15) -0.0201(13) -0.0049(16) 0.0119(15)
O3 0.0381(13) 0.0762(16) 0.0785(17) -0.0046(13) -0.0061(12) -0.0055(12)
O4 0.0635(16) 0.0642(15) 0.0751(17) 0.0212(12) 0.0046(14) 0.0250(13)
O1' 0.0608(16) 0.0519(14) 0.0822(17) 0.0056(12) 0.0212(14) -0.0019(12)
O2' 0.099(2) 0.0657(17) 0.106(2) 0.0421(15) 0.0448(19) 0.0247(17)
O3' 0.0413(15) 0.096(2) 0.121(2) -0.0042(18) 0.0083(15) -0.0080(15)
O4' 0.0627(18) 0.126(2) 0.085(2) -0.0280(17) 0.0128(15) 0.0259(17)
C1 0.0450(19) 0.0379(17) 0.0441(18) 0.0055(13) -0.0015(15) 0.0026(15)
C2 0.060(2) 0.0370(18) 0.069(2) 0.0081(16) 0.0020(18) 0.0075(17)
C3 0.082(3) 0.0348(17) 0.079(3) 0.0077(16) 0.009(2) -0.006(2)
C4 0.058(2) 0.046(2) 0.081(3) 0.0048(18) 0.007(2) -0.0098(18)
C5 0.044(2) 0.050(2) 0.068(2) 0.0058(16) 0.0025(17) 0.0015(16)
C6 0.0444(19) 0.0386(16) 0.0422(17) 0.0060(13) -0.0024(14) 0.0045(15)
C7 0.042(2) 0.0359(17) 0.0394(17) 0.0005(13) -0.0068(14) 0.0002(14)
C8 0.049(2) 0.0397(17) 0.0455(18) 0.0013(13) -0.0095(15) -0.0033(15)
C9 0.0461(19) 0.0371(15) 0.0433(17) -0.0018(12) -0.0041(15) 0.0015(15)
C10 0.077(3) 0.0386(18) 0.072(3) -0.0194(17) -0.023(2) -0.0047(18)
C11 0.067(2) 0.0313(16) 0.086(3) 0.0013(15) -0.007(2) -0.0054(17)
C12 0.048(2) 0.0322(16) 0.051(2) -0.0004(13) 0.0019(15) -0.0025(14)
C13 0.0363(17) 0.0358(16) 0.0493(19) -0.0010(13) -0.0032(14) 0.0022(13)
C14 0.070(3) 0.098(3) 0.042(2) -0.0100(18) -0.013(2) 0.034(2)
C15 0.092(5) 0.086(4) 0.053(3) 0.011(3) 0.007(3) 0.012(4)
C16 0.059(8) 0.084(9) 0.082(10) 0.035(6) -0.007(6) 0.013(7)
C15A 0.079(9) 0.070(8) 0.041(6) 0.001(5) -0.002(6) 0.024(7)
C16A 0.052(10) 0.041(6) 0.029(6) 0.020(5) -0.009(6) -0.007(6)
C17 0.057(2) 0.0389(18) 0.064(2) 0.0092(16) -0.0009(19) 0.0055(16)
C18 0.053(2) 0.0403(19) 0.100(3) 0.0108(19) 0.004(2) 0.0043(16)
C19 0.071(3) 0.064(2) 0.123(4) 0.015(2) 0.024(3) 0.028(2)
C20 0.103(4) 0.062(2) 0.080(3) -0.008(2) 0.031(3) 0.017(2)
C21 0.068(2) 0.049(2) 0.055(2) -0.0079(15) 0.002(2) 0.0042(18)
C22 0.068(6) 0.080(6) 0.067(6) 0.006(5) 0.012(5) 0.001(5)
C22A 0.069(6) 0.085(6) 0.068(5) -0.018(5) 0.005(5) 0.011(5)
C23 0.075(3) 0.0418(19) 0.103(3) 0.0243(19) -0.007(2) 0.0045(19)
C24 0.060(3) 0.077(3) 0.145(4) 0.020(3) -0.014(3) 0.003(2)
C25 0.053(2) 0.0453(19) 0.057(2) -0.0015(16) 0.0037(16) 0.0051(17)
C26 0.105(4) 0.059(2) 0.066(3) 0.0009(19) -0.006(2) -0.004(2)
C27 0.143(5) 0.081(3) 0.070(3) -0.020(2) -0.007(3) -0.016(3)
C28 0.118(4) 0.102(4) 0.053(3) -0.002(3) -0.003(3) 0.018(3)
C29 0.120(4) 0.074(3) 0.062(3) 0.020(2) 0.015(3) 0.017(3)
C30 0.082(3) 0.054(2) 0.060(2) 0.0075(17) 0.007(2) 0.004(2)
C1' 0.046(2) 0.070(2) 0.0428(18) 0.0009(16) -0.0018(16) 0.0072(19)
C2' 0.057(2) 0.078(3) 0.052(2) -0.0059(17) 0.0070(19) 0.010(2)
C3' 0.069(3) 0.066(2) 0.058(2) -0.0034(17) -0.002(2) 0.003(2)
C4' 0.054(2) 0.074(3) 0.066(2) 0.002(2) -0.006(2) -0.008(2)
C5' 0.047(2) 0.067(2) 0.053(2) 0.0035(18) 0.0035(17) 0.0094(19)
C6' 0.0416(19) 0.059(2) 0.0392(18) 0.0061(15) -0.0028(15) 0.0066(16)
C7' 0.046(2) 0.064(2) 0.0437(19) 0.0055(16) 0.0026(16) 0.0124(17)
C8' 0.050(2) 0.066(2) 0.060(2) -0.0077(18) 0.0036(18) 0.0025(18)
C9' 0.051(2) 0.058(2) 0.0430(18) 0.0058(14) -0.0003(15) 0.0084(18)
C10' 0.076(3) 0.048(2) 0.095(3) 0.003(2) 0.031(3) -0.007(2)
C11' 0.071(3) 0.053(2) 0.083(3) -0.0131(19) 0.020(2) -0.014(2)
C12' 0.047(2) 0.0477(19) 0.0442(19) 0.0020(14) 0.0038(15) 0.0008(15)
C13' 0.0365(17) 0.0434(17) 0.0475(18) 0.0001(13) -0.0013(15) -0.0029(14)
C14' 0.056(2) 0.062(2) 0.067(2) 0.0245(18) 0.0081(19) 0.0092(19)
C15' 0.104(6) 0.077(5) 0.092(6) 0.033(4) 0.024(5) -0.002(5)
C16' 0.087(13) 0.078(8) 0.058(6) -0.004(5) 0.016(7) -0.030(7)
C15B 0.045(6) 0.055(5) 0.047(5) 0.016(4) -0.020(4) -0.004(5)
C16B 0.039(9) 0.056(10) 0.072(13) 0.024(8) 0.018(7) -0.006(7)
C17' 0.056(2) 0.059(2) 0.0455(19) -0.0079(15) 0.0083(17) -0.0065(18)
C18' 0.057(2) 0.071(3) 0.059(2) -0.0193(19) 0.0064(19) -0.0016(19)
C19' 0.080(3) 0.088(3) 0.090(3) 0.007(2) 0.010(3) 0.026(3)
C20' 0.094(3) 0.072(3) 0.089(3) 0.023(2) 0.023(3) 0.030(3)
C21' 0.074(3) 0.060(2) 0.062(2) 0.0164(18) 0.019(2) 0.022(2)
C22' 0.078(3) 0.083(3) 0.055(2) 0.0189(19) -0.001(2) 0.004(2)
C23' 0.078(3) 0.103(3) 0.061(2) -0.031(2) 0.018(2) -0.019(3)
C24' 0.059(3) 0.112(3) 0.083(3) -0.024(3) 0.013(2) -0.013(3)
C25' 0.045(2) 0.066(2) 0.080(3) -0.025(2) -0.008(2) 0.0080(19)
C26' 0.095(3) 0.081(3) 0.085(3) -0.032(3) -0.003(3) 0.010(3)
C27' 0.131(5) 0.068(3) 0.104(4) -0.017(3) -0.009(4) 0.011(3)
C28' 0.110(4) 0.082(3) 0.090(3) -0.010(3) -0.016(3) -0.006(3)
C29' 0.138(5) 0.087(3) 0.082(3) -0.019(3) -0.037(3) 0.001(3)
C30' 0.104(4) 0.070(3) 0.084(3) -0.021(2) -0.026(3) 0.005(3)

loop_
_atom_type_symbol
_atom_type_description
_atom_type_scat_dispersion_real
_atom_type_scat_dispersion_imag
_atom_type_scat_source
C C 0.0033 0.0016 'International Tables Vol C Tables 4.2.6.8 and 6.1.1.4'
H H 0.0000 0.0000 'International Tables Vol C Tables 4.2.6.8 and 6.1.1.4'
N N 0.0061 0.0033 'International Tables Vol C Tables 4.2.6.8 and 6.1.1.4'
O O 0.0106 0.0060 'International Tables Vol C Tables 4.2.6.8 and 6.1.1.4'
S S 0.1246 0.1234 'International Tables Vol C Tables 4.2.6.8 and 6.1.1.4'

loop_
_geom_angle_atom_site_label_1
_geom_angle_atom_site_label_2
_geom_angle_atom_site_label_3
_geom_angle
O4 S1 O3 121.15(16)
O4 S1 N1 106.37(14)
O3 S1 N1 105.50(13)
O4 S1 C25 108.88(15)
O3 S1 C25 108.77(15)
N1 S1 C25 104.96(14)
O4' S1' O3' 120.59(19)
O4' S1' N1' 106.87(17)
O3' S1' N1' 104.94(16)
O4' S1' C25' 108.65(18)
O3' S1' C25' 109.55(18)
N1' S1' C25' 105.09(17)
C8 N1 C1 106.9(2)
C8 N1 S1 121.5(2)
C1 N1 S1 125.3(2)
C8' N1' C1' 107.8(3)
C8' N1' S1' 121.0(2)
C1' N1' S1' 125.5(2)
C9 O1 C10 110.6(2)
C10 O2 C21 108.2(3)
C10' O1' C9' 111.8(3)
C10' O2' C21' 108.3(3)
C2 C1 C6 122.2(3)
C2 C1 N1 130.4(3)
C6 C1 N1 107.3(2)
C3 C2 C1 117.3(3)
C3 C2 H2 121.4
C1 C2 H2 121.4
C2 C3 C4 122.0(3)
C2 C3 H3 119.0
C4 C3 H3 119.0
C5 C4 C3 120.0(3)
C5 C4 H4 120.0
C3 C4 H4 120.0
C4 C5 C6 119.4(3)
C4 C5 H5 120.3
C6 C5 H5 120.3
C5 C6 C1 119.1(3)
C5 C6 C7 133.1(3)
C1 C6 C7 107.8(3)
C8 C7 C6 107.3(3)
C8 C7 C9 126.6(3)
C6 C7 C9 125.9(3)
C7 C8 N1 110.7(3)
C7 C8 H8 124.6
N1 C8 H8 124.6
O1 C9 C7 106.2(3)
O1 C9 C13 112.9(2)
C7 C9 C13 118.0(2)
O1 C9 H9 106.3
C7 C9 H9 106.3
C13 C9 H9 106.3
O2 C10 O1 111.8(3)
O2 C10 C11 105.8(3)
O1 C10 C11 110.1(3)
O2 C10 H10 109.7
O1 C10 H10 109.7
C11 C10 H10 109.7
C10 C11 C12 99.2(3)
C10 C11 H11A 111.9
C12 C11 H11A 111.9
C10 C11 H11B 111.9
C12 C11 H11B 111.9
H11A C11 H11B 109.6
C11 C12 C21 100.3(3)
C11 C12 C13 106.1(3)
C21 C12 C13 107.8(2)
C11 C12 C17 116.9(2)
C21 C12 C17 112.0(3)
C13 C12 C17 112.7(2)
C14 C13 C9 118.4(3)
C14 C13 C12 110.8(3)
C9 C13 C12 109.2(2)
C14 C13 H13 105.9
C9 C13 H13 105.9
C12 C13 H13 105.9
C22 C14 C22A 32.7(6)
C22 C14 C13 131.1(6)
C22A C14 C13 128.9(7)
C22 C14 C15 104.8(7)
C22A C14 C15 116.0(7)
C13 C14 C15 115.0(3)
C22 C14 C15A 127.0(7)
C22A C14 C15A 106.2(7)
C13 C14 C15A 99.6(5)
C15 C14 C15A 55.1(5)
C14 C15 C16 102.8(8)
C14 C15 H15A 111.2
C16 C15 H15A 111.2
C14 C15 H15B 111.2
C16 C15 H15B 111.2
H15A C15 H15B 109.1
C17 C16 C15 109.8(13)
C17 C16 H16A 109.7
C15 C16 H16A 109.7
C17 C16 H16B 109.7
C15 C16 H16B 109.7
H16A C16 H16B 108.2
C16A C15A C14 98.6(12)
C16A C15A H15C 112.0
C14 C15A H15C 112.0
C16A C15A H15D 112.0
C14 C15A H15D 112.0
H15C C15A H15D 109.7
C15A C16A C17 115.8(15)
C15A C16A H16C 108.3
C17 C16A H16C 108.3
C15A C16A H16D 108.3
C17 C16A H16D 108.3
H16C C16A H16D 107.4
C16 C17 C18 104.6(8)
C16 C17 C23 111.1(8)
C18 C17 C23 109.7(3)
C16 C17 C12 110.5(9)
C18 C17 C12 108.5(3)
C23 C17 C12 112.1(3)
C16 C17 C16A 13.0(14)
C18 C17 C16A 116.8(9)
C23 C17 C16A 101.2(9)
C12 C17 C16A 108.5(10)
C19 C18 C24 108.5(3)
C19 C18 C17 112.9(3)
C24 C18 C17 115.6(3)
C19 C18 H18 106.4
C24 C18 H18 106.4
C17 C18 H18 106.4
C18 C19 C20 114.1(3)
C18 C19 H19A 108.7
C20 C19 H19A 108.7
C18 C19 H19B 108.7
C20 C19 H19B 108.7
H19A C19 H19B 107.6
C21 C20 C19 109.7(3)
C21 C20 H20A 109.7
C19 C20 H20A 109.7
C21 C20 H20B 109.7
C19 C20 H20B 109.7
H20A C20 H20B 108.2
O2 C21 C20 110.2(3)
O2 C21 C12 105.5(3)
C20 C21 C12 114.6(3)
O2 C21 H21 108.8
C20 C21 H21 108.8
C12 C21 H21 108.8
C14 C22 H22A 120.0
C14 C22 H22B 120.0
H22A C22 H22B 120.0
C14 C22A H22C 120.0
C14 C22A H22D 120.0
H22C C22A H22D 120.0
C17 C23 H23A 109.5
C17 C23 H23B 109.5
H23A C23 H23B 109.5
C17 C23 H23C 109.5
H23A C23 H23C 109.5
H23B C23 H23C 109.5
C18 C24 H24A 109.5
C18 C24 H24B 109.5
H24A C24 H24B 109.5
C18 C24 H24C 109.5
H24A C24 H24C 109.5
H24B C24 H24C 109.5
C26 C25 C30 121.4(3)
C26 C25 S1 119.5(3)
C30 C25 S1 119.1(3)
C25 C26 C27 118.8(4)
C25 C26 H26 120.6
C27 C26 H26 120.6
C28 C27 C26 119.8(4)
C28 C27 H27 120.1
C26 C27 H27 120.1
C29 C28 C27 120.7(4)
C29 C28 H28 119.7
C27 C28 H28 119.7
C28 C29 C30 120.6(4)
C28 C29 H29 119.7
C30 C29 H29 119.7
C25 C30 C29 118.8(4)
C25 C30 H30 120.6
C29 C30 H30 120.6
C2' C1' C6' 123.5(3)
C2' C1' N1' 130.0(3)
C6' C1' N1' 106.4(3)
C3' C2' C1' 116.9(3)
C3' C2' H2' 121.6
C1' C2' H2' 121.6
C2' C3' C4' 121.6(3)
C2' C3' H3' 119.2
C4' C3' H3' 119.2
C5' C4' C3' 120.8(4)
C5' C4' H4' 119.6
C3' C4' H4' 119.6
C4' C5' C6' 119.1(3)
C4' C5' H5' 120.4
C6' C5' H5' 120.4
C5' C6' C1' 118.0(3)
C5' C6' C7' 133.6(3)
C1' C6' C7' 108.3(3)
C8' C7' C6' 107.2(3)
C8' C7' C9' 124.5(3)
C6' C7' C9' 127.9(3)
C7' C8' N1' 110.2(3)
C7' C8' H8' 124.9
N1' C8' H8' 124.9
O1' C9' C7' 106.3(3)
O1' C9' C13' 111.7(3)
C7' C9' C13' 118.8(3)
O1' C9' H9' 106.5
C7' C9' H9' 106.5
C13' C9' H9' 106.5
O2' C10' O1' 111.2(3)
O2' C10' C11' 105.1(3)
O1' C10' C11' 110.4(3)
O2' C10' H10' 110.0
O1' C10' H10' 110.0
C11' C10' H10' 110.0
C10' C11' C12' 98.9(3)
C10' C11' H11C 112.0
C12' C11' H11C 112.0
C10' C11' H11D 112.0
C12' C11' H11D 112.0
H11C C11' H11D 109.7
C11' C12' C21' 100.6(3)
C11' C12' C13' 105.8(3)
C21' C12' C13' 107.9(3)
C11' C12' C17' 116.0(3)
C21' C12' C17' 112.1(3)
C13' C12' C17' 113.4(2)
C14' C13' C9' 118.4(3)
C14' C13' C12' 109.5(3)
C9' C13' C12' 109.6(2)
C14' C13' H13' 106.2
C9' C13' H13' 106.2
C12' C13' H13' 106.2
C22' C14' C13' 129.0(3)
C22' C14' C15' 124.1(4)
C13' C14' C15' 104.8(4)
C22' C14' C15B 109.6(4)
C13' C14' C15B 116.0(4)
C15' C14' C15B 43.2(4)
C16' C15' C14' 105.3(9)
C16' C15' H15E 110.7
C14' C15' H15E 110.7
C16' C15' H15F 110.7
C14' C15' H15F 110.7
H15E C15' H15F 108.8
C15' C16' C17' 123.0(14)
C15' C16' H16E 106.6
C17' C16' H16E 106.6
C15' C16' H16F 106.6
C17' C16' H16F 106.6
H16E C16' H16F 106.5
C16B C15B C14' 104.3(11)
C16B C15B H15G 110.9
C14' C15B H15G 110.9
C16B C15B H15H 110.9
C14' C15B H15H 110.9
H15G C15B H15H 108.9
C17' C16B C15B 104.2(13)
C17' C16B H16G 110.9
C15B C16B H16G 110.9
C17' C16B H16H 110.9
C15B C16B H16H 110.9
H16G C16B H16H 108.9
C16' C17' C23' 100.8(7)
C16' C17' C18' 118.6(6)
C23' C17' C18' 109.8(3)
C16' C17' C16B 18.4(11)
C23' C17' C16B 113.2(10)
C18' C17' C16B 100.7(8)
C16' C17' C12' 106.6(8)
C23' C17' C12' 112.4(3)
C18' C17' C12' 108.5(3)
C16B C17' C12' 111.6(10)
C19' C18' C24' 109.5(3)
C19' C18' C17' 111.8(3)
C24' C18' C17' 114.9(3)
C19' C18' H18' 106.7
C24' C18' H18' 106.7
C17' C18' H18' 106.7
C18' C19' C20' 114.9(3)
C18' C19' H19C 108.5
C20' C19' H19C 108.5
C18' C19' H19D 108.5
C20' C19' H19D 108.5
H19C C19' H19D 107.5
C19' C20' C21' 110.2(3)
C19' C20' H20C 109.6
C21' C20' H20C 109.6
C19' C20' H20D 109.6
C21' C20' H20D 109.6
H20C C20' H20D 108.1
O2' C21' C20' 110.7(3)
O2' C21' C12' 105.9(3)
C20' C21' C12' 114.9(3)
O2' C21' H21' 108.4
C20' C21' H21' 108.4
C12' C21' H21' 108.4
C14' C22' H22F 120.0
C14' C22' H22G 120.0
H22F C22' H22G 120.0
C17' C23' H23D 109.5
C17' C23' H23E 109.5
H23D C23' H23E 109.5
C17' C23' H23F 109.5
H23D C23' H23F 109.5
H23E C23' H23F 109.5
C18' C24' H24D 109.5
C18' C24' H24E 109.5
H24D C24' H24E 109.5
C18' C24' H24F 109.5
H24D C24' H24F 109.5
H24E C24' H24F 109.5
C26' C25' C30' 120.3(4)
C26' C25' S1' 121.3(3)
C30' C25' S1' 118.4(3)
C25' C26' C27' 119.7(4)
C25' C26' H26' 120.2
C27' C26' H26' 120.2
C28' C27' C26' 120.8(4)
C28' C27' H27' 119.6
C26' C27' H27' 119.6
C27' C28' C29' 120.2(5)
C27' C28' H28' 119.9
C29' C28' H28' 119.9
C28' C29' C30' 119.6(4)
C28' C29' H29' 120.2
C30' C29' H29' 120.2
C25' C30' C29' 119.4(4)
C25' C30' H30' 120.3
C29' C30' H30' 120.3

loop_
_geom_bond_atom_site_label_1
_geom_bond_atom_site_label_2
_geom_bond_distance
S1 O4 1.416(2)
S1 O3 1.424(2)
S1 N1 1.656(3)
S1 C25 1.756(3)
S1' O4' 1.417(3)
S1' O3' 1.431(3)
S1' N1' 1.660(3)
S1' C25' 1.749(4)
N1 C8 1.405(4)
N1 C1 1.411(4)
N1' C8' 1.402(4)
N1' C1' 1.414(4)
O1 C9 1.427(4)
O1 C10 1.427(4)
O2 C10 1.398(5)
O2 C21 1.446(4)
O1' C10' 1.413(4)
O1' C9' 1.432(4)
O2' C10' 1.411(5)
O2' C21' 1.438(5)
C1 C2 1.383(4)
C1 C6 1.393(4)
C2 C3 1.365(5)
C2 H2 0.9300
C3 C4 1.398(5)
C3 H3 0.9300
C4 C5 1.369(4)
C4 H4 0.9300
C5 C6 1.390(4)
C5 H5 0.9300
C6 C7 1.440(4)
C7 C8 1.333(4)
C7 C9 1.493(4)
C8 H8 0.9300
C9 C13 1.551(4)
C9 H9 0.9800
C10 C11 1.497(5)
C10 H10 0.9800
C11 C12 1.524(4)
C11 H11A 0.9700
C11 H11B 0.9700
C12 C21 1.544(4)
C12 C13 1.569(4)
C12 C17 1.578(5)
C13 C14 1.508(5)
C13 H13 0.9800
C14 C22 1.253(10)
C14 C22A 1.282(10)
C14 C15 1.565(7)
C14 C15A 1.644(14)
C15 C16 1.59(2)
C15 H15A 0.9700
C15 H15B 0.9700
C16 C17 1.45(2)
C16 H16A 0.9700
C16 H16B 0.9700
C15A C16A 1.51(3)
C15A H15C 0.9700
C15A H15D 0.9700
C16A C17 1.63(2)
C16A H16C 0.9700
C16A H16D 0.9700
C17 C18 1.535(5)
C17 C23 1.547(4)
C18 C19 1.522(6)
C18 C24 1.530(6)
C18 H18 0.9800
C19 C20 1.534(6)
C19 H19A 0.9700
C19 H19B 0.9700
C20 C21 1.510(5)
C20 H20A 0.9700
C20 H20B 0.9700
C21 H21 0.9800
C22 H22A 0.9300
C22 H22B 0.9300
C22A H22C 0.9300
C22A H22D 0.9300
C23 H23A 0.9600
C23 H23B 0.9600
C23 H23C 0.9600
C24 H24A 0.9600
C24 H24B 0.9600
C24 H24C 0.9600
C25 C26 1.360(5)
C25 C30 1.365(4)
C26 C27 1.385(6)
C26 H26 0.9300
C27 C28 1.361(6)
C27 H27 0.9300
C28 C29 1.345(6)
C28 H28 0.9300
C29 C30 1.372(5)
C29 H29 0.9300
C30 H30 0.9300
C1' C2' 1.381(5)
C1' C6' 1.400(4)
C2' C3' 1.366(5)
C2' H2' 0.9300
C3' C4' 1.391(5)
C3' H3' 0.9300
C4' C5' 1.382(5)
C4' H4' 0.9300
C5' C6' 1.388(4)
C5' H5' 0.9300
C6' C7' 1.437(5)
C7' C8' 1.343(5)
C7' C9' 1.494(4)
C8' H8' 0.9300
C9' C13' 1.551(4)
C9' H9' 0.9800
C10' C11' 1.505(5)
C10' H10' 0.9800
C11' C12' 1.531(5)
C11' H11C 0.9700
C11' H11D 0.9700
C12' C21' 1.536(4)
C12' C13' 1.556(4)
C12' C17' 1.577(5)
C13' C14' 1.501(4)
C13' H13' 0.9800
C14' C22' 1.288(5)
C14' C15' 1.522(8)
C14' C15B 1.599(10)
C15' C16' 1.47(2)
C15' H15E 0.9700
C15' H15F 0.9700
C16' C17' 1.52(2)
C16' H16E 0.9700
C16' H16F 0.9700
C15B C16B 1.58(2)
C15B H15G 0.9700
C15B H15H 0.9700
C16B C17' 1.57(2)
C16B H16G 0.9700
C16B H16H 0.9700
C17' C23' 1.536(4)
C17' C18' 1.545(5)
C18' C19' 1.519(5)
C18' C24' 1.528(5)
C18' H18' 0.9800
C19' C20' 1.521(6)
C19' H19C 0.9700
C19' H19D 0.9700
C20' C21' 1.522(5)
C20' H20C 0.9700
C20' H20D 0.9700
C21' H21' 0.9800
C22' H22F 0.9300
C22' H22G 0.9300
C23' H23D 0.9600
C23' H23E 0.9600
C23' H23F 0.9600
C24' H24D 0.9600
C24' H24E 0.9600
C24' H24F 0.9600
C25' C26' 1.358(5)
C25' C30' 1.374(5)
C26' C27' 1.364(6)
C26' H26' 0.9300
C27' C28' 1.351(6)
C27' H27' 0.9300
C28' C29' 1.368(6)
C28' H28' 0.9300
C29' C30' 1.379(6)
C29' H29' 0.9300
C30' H30' 0.9300

loop_
_geom_torsion_atom_site_label_1
_geom_torsion_atom_site_label_2
_geom_torsion_atom_site_label_3
_geom_torsion_atom_site_label_4
_geom_torsion
O4 S1 N1 C8 164.0(2)
O3 S1 N1 C8 34.2(3)
C25 S1 N1 C8 -80.7(3)
O4 S1 N1 C1 -47.6(3)
O3 S1 N1 C1 -177.5(2)
C25 S1 N1 C1 67.7(3)
O4' S1' N1' C8' 160.0(3)
O3' S1' N1' C8' 30.8(3)
C25' S1' N1' C8' -84.7(3)
O4' S1' N1' C1' -49.9(3)
O3' S1' N1' C1' -179.0(3)
C25' S1' N1' C1' 65.4(3)
C8 N1 C1 C2 -179.3(3)
S1 N1 C1 C2 28.6(4)
C8 N1 C1 C6 -2.2(3)
S1 N1 C1 C6 -154.3(2)
C6 C1 C2 C3 0.9(5)
N1 C1 C2 C3 177.7(3)
C1 C2 C3 C4 -0.3(5)
C2 C3 C4 C5 -0.8(6)
C3 C4 C5 C6 1.1(5)
C4 C5 C6 C1 -0.5(5)
C4 C5 C6 C7 -179.7(3)
C2 C1 C6 C5 -0.6(5)
N1 C1 C6 C5 -178.0(3)
C2 C1 C6 C7 178.9(3)
N1 C1 C6 C7 1.4(3)
C5 C6 C7 C8 179.2(3)
C1 C6 C7 C8 -0.1(3)
C5 C6 C7 C9 4.7(5)
C1 C6 C7 C9 -174.6(3)
C6 C7 C8 N1 -1.3(3)
C9 C7 C8 N1 173.1(3)
C1 N1 C8 C7 2.2(3)
S1 N1 C8 C7 155.6(2)
C10 O1 C9 C7 -179.2(2)
C10 O1 C9 C13 49.9(3)
C8 C7 C9 O1 -13.3(4)
C6 C7 C9 O1 160.0(3)
C8 C7 C9 C13 114.5(4)
C6 C7 C9 C13 -72.1(4)
C21 O2 C10 O1 -92.5(3)
C21 O2 C10 C11 27.4(3)
C9 O1 C10 O2 49.6(3)
C9 O1 C10 C11 -67.8(4)
O2 C10 C11 C12 -44.1(3)
O1 C10 C11 C12 76.9(3)
C10 C11 C12 C21 42.0(3)
C10 C11 C12 C13 -70.1(3)
C10 C11 C12 C17 163.3(3)
O1 C9 C13 C14 81.3(3)
C7 C9 C13 C14 -43.3(4)
O1 C9 C13 C12 -46.6(3)
C7 C9 C13 C12 -171.2(3)
C11 C12 C13 C14 -73.7(3)
C21 C12 C13 C14 179.6(3)
C17 C12 C13 C14 55.4(4)
C11 C12 C13 C9 58.4(3)
C21 C12 C13 C9 -48.4(3)
C17 C12 C13 C9 -172.5(3)
C9 C13 C14 C22 -6.4(10)
C12 C13 C14 C22 120.7(8)
C9 C13 C14 C22A 36.5(9)
C12 C13 C14 C22A 163.7(8)
C9 C13 C14 C15 -147.7(4)
C12 C13 C14 C15 -20.5(5)
C9 C13 C14 C15A 156.5(5)
C12 C13 C14 C15A -76.4(5)
C22 C14 C15 C16 169.8(10)
C22A C14 C15 C16 137.0(11)
C13 C14 C15 C16 -39.4(10)
C15A C14 C15 C16 44.8(9)
C14 C15 C16 C17 76.8(13)
C22 C14 C15A C16A -117.0(13)
C22A C14 C15A C16A -145.5(12)
C13 C14 C15A C16A 79.1(11)
C15 C14 C15A C16A -34.7(10)
C14 C15A C16A C17 -68.3(18)
C15 C16 C17 C18 -160.3(9)
C15 C16 C17 C23 81.4(13)
C15 C16 C17 C12 -43.7(13)
C15 C16 C17 C16A 39(7)
C11 C12 C17 C16 102.1(8)
C21 C12 C17 C16 -143.0(8)
C13 C12 C17 C16 -21.2(8)
C11 C12 C17 C18 -143.8(3)
C21 C12 C17 C18 -28.9(3)
C13 C12 C17 C18 92.9(3)
C11 C12 C17 C23 -22.5(4)
C21 C12 C17 C23 92.4(3)
C13 C12 C17 C23 -145.8(3)
C11 C12 C17 C16A 88.4(9)
C21 C12 C17 C16A -156.7(9)
C13 C12 C17 C16A -34.9(9)
C15A C16A C17 C16 -54(7)
C15A C16A C17 C18 -76(2)
C15A C16A C17 C23 165.4(15)
C15A C16A C17 C12 47.3(18)
C16 C17 C18 C19 -179.1(9)
C23 C17 C18 C19 -59.9(4)
C12 C17 C18 C19 62.9(3)
C16A C17 C18 C19 -174.2(11)
C16 C17 C18 C24 -53.4(10)
C23 C17 C18 C24 65.9(4)
C12 C17 C18 C24 -171.4(3)
C16A C17 C18 C24 -48.5(11)
C24 C18 C19 C20 -163.7(3)
C17 C18 C19 C20 -34.2(4)
C18 C19 C20 C21 -26.2(5)
C10 O2 C21 C20 -123.3(3)
C10 O2 C21 C12 0.9(3)
C19 C20 C21 O2 179.4(3)
C19 C20 C21 C12 60.6(4)
C11 C12 C21 O2 -27.7(3)
C13 C12 C21 O2 83.1(3)
C17 C12 C21 O2 -152.4(2)
C11 C12 C21 C20 93.8(4)
C13 C12 C21 C20 -155.4(3)
C17 C12 C21 C20 -30.9(4)
O4 S1 C25 C26 21.5(4)
O3 S1 C25 C26 155.4(3)
N1 S1 C25 C26 -92.0(3)
O4 S1 C25 C30 -159.1(3)
O3 S1 C25 C30 -25.2(3)
N1 S1 C25 C30 87.3(3)
C30 C25 C26 C27 -0.2(6)
S1 C25 C26 C27 179.1(4)
C25 C26 C27 C28 0.0(7)
C26 C27 C28 C29 0.9(8)
C27 C28 C29 C30 -1.6(8)
C26 C25 C30 C29 -0.5(6)
S1 C25 C30 C29 -179.8(3)
C28 C29 C30 C25 1.4(7)
C8' N1' C1' C2' -178.4(3)
S1' N1' C1' C2' 28.3(5)
C8' N1' C1' C6' -2.3(4)
S1' N1' C1' C6' -155.6(3)
C6' C1' C2' C3' 1.1(5)
N1' C1' C2' C3' 176.6(3)
C1' C2' C3' C4' -1.8(5)
C2' C3' C4' C5' 1.4(6)
C3' C4' C5' C6' -0.2(5)
C4' C5' C6' C1' -0.5(5)
C4' C5' C6' C7' -177.9(3)
C2' C1' C6' C5' 0.0(5)
N1' C1' C6' C5' -176.4(3)
C2' C1' C6' C7' 178.0(3)
N1' C1' C6' C7' 1.6(3)
C5' C6' C7' C8' 177.3(4)
C1' C6' C7' C8' -0.3(4)
C5' C6' C7' C9' 3.8(6)
C1' C6' C7' C9' -173.8(3)
C6' C7' C8' N1' -1.1(4)
C9' C7' C8' N1' 172.6(3)
C1' N1' C8' C7' 2.2(4)
S1' N1' C8' C7' 156.9(3)
C10' O1' C9' C7' -179.6(3)
C10' O1' C9' C13' 49.4(4)
C8' C7' C9' O1' 1.1(5)
C6' C7' C9' O1' 173.5(3)
C8' C7' C9' C13' 127.8(4)
C6' C7' C9' C13' -59.7(5)
C21' O2' C10' O1' -91.0(3)
C21' O2' C10' C11' 28.4(4)
C9' O1' C10' O2' 49.4(4)
C9' O1' C10' C11' -66.9(4)
O2' C10' C11' C12' -44.2(3)
O1' C10' C11' C12' 75.8(4)
C10' C11' C12' C21' 41.8(3)
C10' C11' C12' C13' -70.4(3)
C10' C11' C12' C17' 163.0(3)
O1' C9' C13' C14' 79.3(4)
C7' C9' C13' C14' -44.9(4)
O1' C9' C13' C12' -47.2(3)
C7' C9' C13' C12' -171.4(3)
C11' C12' C13' C14' -71.4(3)
C21' C12' C13' C14' -178.4(3)
C17' C12' C13' C14' 56.9(4)
C11' C12' C13' C9' 60.1(3)
C21' C12' C13' C9' -47.0(4)
C17' C12' C13' C9' -171.7(3)
C9' C13' C14' C22' -1.4(6)
C12' C13' C14' C22' 125.2(4)
C9' C13' C14' C15' 162.6(4)
C12' C13' C14' C15' -70.8(5)
C9' C13' C14' C15B -152.7(5)
C12' C13' C14' C15B -26.1(5)
C22' C14' C15' C16' -127.8(10)
C13' C14' C15' C16' 67.2(11)
C15B C14' C15' C16' -45.2(9)
C14' C15' C16' C17' -57.4(15)
C22' C14' C15B C16B 165.4(10)
C13' C14' C15B C16B -37.9(11)
C15' C14' C15B C16B 46.1(10)
C14' C15B C16B C17' 75.0(15)
C15' C16' C17' C23' 158.9(12)
C15' C16' C17' C18' -81.3(15)
C15' C16' C17' C16B -67(5)
C15' C16' C17' C12' 41.4(14)
C15B C16B C17' C16' 31(4)
C15B C16B C17' C23' 81.6(16)
C15B C16B C17' C18' -161.3(12)
C15B C16B C17' C12' -46.4(16)
C11' C12' C17' C16' 85.4(6)
C21' C12' C17' C16' -159.8(6)
C13' C12' C17' C16' -37.4(7)
C11' C12' C17' C23' -24.2(4)
C21' C12' C17' C23' 90.6(4)
C13' C12' C17' C23' -147.0(3)
C11' C12' C17' C18' -145.8(3)
C21' C12' C17' C18' -31.0(4)
C13' C12' C17' C18' 91.4(3)
C11' C12' C17' C16B 104.2(9)
C21' C12' C17' C16B -141.0(9)
C13' C12' C17' C16B -18.6(9)
C16' C17' C18' C19' -174.4(9)
C23' C17' C18' C19' -59.3(4)
C16B C17' C18' C19' -178.9(11)
C12' C17' C18' C19' 63.8(4)
C16' C17' C18' C24' -48.8(10)
C23' C17' C18' C24' 66.3(4)
C16B C17' C18' C24' -53.3(11)
C12' C17' C18' C24' -170.5(3)
C24' C18' C19' C20' -162.9(4)
C17' C18' C19' C20' -34.4(5)
C18' C19' C20' C21' -25.2(5)
C10' O2' C21' C20' -125.4(4)
C10' O2' C21' C12' -0.2(4)
C19' C20' C21' O2' 178.7(4)
C19' C20' C21' C12' 58.7(5)
C11' C12' C21' O2' -27.0(3)
C13' C12' C21' O2' 83.6(3)
C17' C12' C21' O2' -150.9(3)
C11' C12' C21' C20' 95.6(4)
C13' C12' C21' C20' -153.8(3)
C17' C12' C21' C20' -28.3(4)
O4' S1' C25' C26' 7.9(4)
O3' S1' C25' C26' 141.5(4)
N1' S1' C25' C26' -106.2(4)
O4' S1' C25' C30' -173.0(3)
O3' S1' C25' C30' -39.4(4)
N1' S1' C25' C30' 72.9(4)
C30' C25' C26' C27' 2.0(8)
S1' C25' C26' C27' -178.9(4)
C25' C26' C27' C28' -0.2(9)
C26' C27' C28' C29' -1.6(9)
C27' C28' C29' C30' 1.5(9)
C26' C25' C30' C29' -2.1(7)
S1' C25' C30' C29' 178.8(4)
C28' C29' C30' C25' 0.3(8)
